data_7117222
loop_
_publ_author_name
'Wenfeng Lo'
'Chunhua Hu'
'Tyler Berenson'
'Nathaniel Tracer'
'Daniel Shlian'
'Michael Khaloo'
'Avraham Benhaim'
'Jianfeng Jiang'

_publ_section_title
;
 Oxidation of carbon monoxide in basic solution catalyzed by nickel cyano
 carbonyls under ambient conditions and the prototype of a CO-powered
 alkaline fuel cell
;
_journal_name_full Chem.Commun.
_journal_page_first 9432
_journal_paper_doi 10.1039/C5cc01872B
_journal_volume 51
_journal_year 2015
_chemical_formula_sum 'C20 H40 N4 Ni O2'
_chemical_formula_weight 427.27
_chemical_name_systematic
; 
 ? 
;
_space_group_IT_number 15
_symmetry_cell_setting monoclinic
_symmetry_space_group_name_Hall '-C 2yc'
_symmetry_space_group_name_H-M 'C 1 2/c 1'
_atom_sites_solution_hydrogens geom
_atom_sites_solution_primary direct
_atom_sites_solution_secondary difmap
_audit_creation_method SHELXL-97
_audit_update_record
;
2015-03-05 deposited with the CCDC.
2015-04-06 downloaded from the CCDC.
;
_cell_angle_alpha 90.00
_cell_angle_beta 99.009(2)
_cell_angle_gamma 90.00
_cell_formula_units_Z 4
_cell_length_a 14.857(3)
_cell_length_b 10.303(2)
_cell_length_c 15.562(3)
_cell_measurement_reflns_used 2962
_cell_measurement_temperature 150(2)
_cell_measurement_theta_max 25.51
_cell_measurement_theta_min 2.65
_cell_volume 2352.7(8)
_computing_cell_refinement 'Bruker SAINT'
_computing_data_collection 'Bruker APEX2'
_computing_data_reduction 'Bruker SAINT'
_computing_molecular_graphics 'Bruker SHELXTL'
_computing_publication_material 'Bruker SHELXTL'
_computing_structure_refinement 'SHELXL-97 (Sheldrick, 2008)'
_computing_structure_solution 'SHELXS-97 (Sheldrick, 2008)'
_diffrn_ambient_temperature 150(2)
_diffrn_measured_fraction_theta_full 0.998
_diffrn_measured_fraction_theta_max 0.998
_diffrn_measurement_device_type 'Bruker APEX-II CCD'
_diffrn_measurement_method '\w scans'
_diffrn_radiation_monochromator graphite
_diffrn_radiation_source 'fine-focus sealed tube'
_diffrn_radiation_type MoK\a
_diffrn_radiation_wavelength 0.71073
_diffrn_reflns_av_R_equivalents 0.0551
_diffrn_reflns_av_sigmaI/netI 0.0371
_diffrn_reflns_limit_h_max 18
_diffrn_reflns_limit_h_min -18
_diffrn_reflns_limit_k_max 12
_diffrn_reflns_limit_k_min -12
_diffrn_reflns_limit_l_max 19
_diffrn_reflns_limit_l_min -19
_diffrn_reflns_number 13307
_diffrn_reflns_theta_full 26.42
_diffrn_reflns_theta_max 26.42
_diffrn_reflns_theta_min 2.42
_exptl_absorpt_coefficient_mu 0.845
_exptl_absorpt_correction_T_max 0.9203
_exptl_absorpt_correction_T_min 0.8230
_exptl_absorpt_correction_type multi-scan
_exptl_absorpt_process_details SADABS
_exptl_crystal_colour colourless
_exptl_crystal_density_diffrn 1.206
_exptl_crystal_density_method 'not measured'
_exptl_crystal_description block
_exptl_crystal_F_000 928
_exptl_crystal_size_max 0.24
_exptl_crystal_size_mid 0.18
_exptl_crystal_size_min 0.10
_refine_diff_density_max 0.325
_refine_diff_density_min -0.202
_refine_diff_density_rms 0.053
_refine_ls_extinction_method none
_refine_ls_goodness_of_fit_ref 1.034
_refine_ls_hydrogen_treatment constr
_refine_ls_matrix_type full
_refine_ls_number_parameters 127
_refine_ls_number_reflns 2418
_refine_ls_number_restraints 0
_refine_ls_restrained_S_all 1.034
_refine_ls_R_factor_all 0.0486
_refine_ls_R_factor_gt 0.0341
_refine_ls_shift/su_max 0.000
_refine_ls_shift/su_mean 0.000
_refine_ls_structure_factor_coef Fsqd
_refine_ls_weighting_details 'calc w=1/[\s^2^(Fo^2^)+(0.0440P)^2^+0.9971P] where P=(Fo^2^+2Fc^2^)/3'
_refine_ls_weighting_scheme calc
_refine_ls_wR_factor_gt 0.0789
_refine_ls_wR_factor_ref 0.0861
_reflns_number_gt 1973
_reflns_number_total 2418
_reflns_threshold_expression >2sigma(I)
_cod_data_source_file c5cc01872b2.cif
_cod_data_source_block 14yuj35
_cod_original_cell_volume 2352.6(8)
_cod_original_sg_symbol_H-M 'C 2/c'
_cod_database_code 7117222

loop_
_symmetry_equiv_pos_as_xyz
'x, y, z'
'-x, y, -z+1/2'
'x+1/2, y+1/2, z'
'-x+1/2, y+1/2, -z+1/2'
'-x, -y, -z'
'x, -y, z-1/2'
'-x+1/2, -y+1/2, -z'
'x+1/2, -y+1/2, z-1/2'

loop_
_atom_site_label
_atom_site_type_symbol
_atom_site_fract_x
_atom_site_fract_y
_atom_site_fract_z
_atom_site_U_iso_or_equiv
_atom_site_adp_type
_atom_site_occupancy
_atom_site_symmetry_multiplicity
_atom_site_calc_flag
_atom_site_refinement_flags
_atom_site_disorder_assembly
_atom_site_disorder_group
Ni1 Ni 0.5000 0.17157(3) 0.2500 0.02723(13) Uani 1 2 d S . .
O1 O 0.37227(13) 0.00159(19) 0.14253(12) 0.0599(5) Uani 1 1 d . . .
N1 N 0.41137(12) 0.35187(17) 0.37376(12) 0.0354(4) Uani 1 1 d . . .
C1 C 0.44405(13) 0.28692(19) 0.32628(13) 0.0280(4) Uani 1 1 d . . .
C2 C 0.42018(14) 0.0737(2) 0.18406(14) 0.0339(5) Uani 1 1 d . . .
N2 N 0.30761(11) 0.44445(15) 0.61680(10) 0.0261(4) Uani 1 1 d . . .
C3 C 0.36223(15) 0.33966(19) 0.58013(14) 0.0333(5) Uani 1 1 d . . .
H3A H 0.3357 0.2543 0.5913 0.040 Uiso 1 1 calc R . .
H3B H 0.3552 0.3511 0.5163 0.040 Uiso 1 1 calc R . .
C4 C 0.46266(16) 0.3367(2) 0.61586(18) 0.0493(6) Uani 1 1 d . . .
H4A H 0.4926 0.2702 0.5852 0.074 Uiso 1 1 calc R . .
H4B H 0.4710 0.3161 0.6781 0.074 Uiso 1 1 calc R . .
H4C H 0.4896 0.4217 0.6075 0.074 Uiso 1 1 calc R . .
C5 C 0.34217(15) 0.57838(19) 0.59713(15) 0.0356(5) Uani 1 1 d . . .
H5A H 0.3077 0.6442 0.6250 0.043 Uiso 1 1 calc R . .
H5B H 0.4070 0.5854 0.6239 0.043 Uiso 1 1 calc R . .
C6 C 0.33439(17) 0.6100(2) 0.50183(16) 0.0444(6) Uani 1 1 d . . .
H6A H 0.3643 0.6933 0.4948 0.067 Uiso 1 1 calc R . .
H6B H 0.2699 0.6157 0.4762 0.067 Uiso 1 1 calc R . .
H6C H 0.3639 0.5416 0.4724 0.067 Uiso 1 1 calc R . .
C7 C 0.31775(15) 0.4362(2) 0.71526(13) 0.0334(5) Uani 1 1 d . . .
H7A H 0.3812 0.4592 0.7400 0.040 Uiso 1 1 calc R . .
H7B H 0.2773 0.5019 0.7357 0.040 Uiso 1 1 calc R . .
C8 C 0.29608(16) 0.3057(2) 0.75082(14) 0.0400(5) Uani 1 1 d . . .
H8A H 0.3031 0.3102 0.8144 0.060 Uiso 1 1 calc R . .
H8B H 0.3378 0.2403 0.7338 0.060 Uiso 1 1 calc R . .
H8C H 0.2332 0.2818 0.7273 0.060 Uiso 1 1 calc R . .
C9 C 0.20962(13) 0.4246(2) 0.57455(13) 0.0320(5) Uani 1 1 d . . .
H9A H 0.2074 0.4250 0.5106 0.038 Uiso 1 1 calc R . .
H9B H 0.1899 0.3374 0.5910 0.038 Uiso 1 1 calc R . .
C10 C 0.14186(15) 0.5229(2) 0.59717(16) 0.0429(6) Uani 1 1 d . . .
H10A H 0.0809 0.5009 0.5669 0.064 Uiso 1 1 calc R . .
H10B H 0.1589 0.6095 0.5792 0.064 Uiso 1 1 calc R . .
H10C H 0.1418 0.5221 0.6601 0.064 Uiso 1 1 calc R . .

loop_
_atom_site_aniso_label
_atom_site_aniso_U_11
_atom_site_aniso_U_22
_atom_site_aniso_U_33
_atom_site_aniso_U_23
_atom_site_aniso_U_13
_atom_site_aniso_U_12
Ni1 0.0277(2) 0.0267(2) 0.0273(2) 0.000 0.00451(14) 0.000
O1 0.0631(12) 0.0577(11) 0.0541(11) -0.0162(9) -0.0052(9) -0.0184(9)
N1 0.0399(10) 0.0336(10) 0.0342(10) -0.0027(8) 0.0110(8) -0.0020(7)
C1 0.0254(10) 0.0281(10) 0.0297(10) 0.0032(8) 0.0014(8) -0.0065(8)
C2 0.0348(12) 0.0360(11) 0.0314(11) 0.0011(9) 0.0067(9) 0.0001(9)
N2 0.0303(9) 0.0239(8) 0.0248(8) -0.0035(6) 0.0064(7) -0.0045(6)
C3 0.0451(12) 0.0258(10) 0.0314(11) -0.0031(9) 0.0135(9) -0.0003(9)
C4 0.0397(13) 0.0485(14) 0.0635(16) 0.0007(13) 0.0199(12) 0.0057(11)
C5 0.0361(11) 0.0236(10) 0.0489(13) -0.0031(9) 0.0121(10) -0.0077(8)
C6 0.0549(15) 0.0316(11) 0.0530(15) 0.0079(11) 0.0283(12) 0.0003(11)
C7 0.0372(12) 0.0403(12) 0.0221(10) -0.0054(8) 0.0028(9) -0.0009(9)
C8 0.0405(12) 0.0537(14) 0.0253(10) 0.0061(10) 0.0034(9) -0.0023(10)
C9 0.0349(11) 0.0314(10) 0.0280(11) 0.0015(8) -0.0010(9) -0.0100(9)
C10 0.0334(12) 0.0466(13) 0.0496(14) 0.0103(11) 0.0092(10) -0.0010(10)

loop_
_atom_type_symbol
_atom_type_description
_atom_type_scat_dispersion_real
_atom_type_scat_dispersion_imag
_atom_type_scat_source
C C 0.0033 0.0016 'International Tables Vol C Tables 4.2.6.8 and 6.1.1.4'
H H 0.0000 0.0000 'International Tables Vol C Tables 4.2.6.8 and 6.1.1.4'
N N 0.0061 0.0033 'International Tables Vol C Tables 4.2.6.8 and 6.1.1.4'
O O 0.0106 0.0060 'International Tables Vol C Tables 4.2.6.8 and 6.1.1.4'
Ni Ni 0.3393 1.1124 'International Tables Vol C Tables 4.2.6.8 and 6.1.1.4'

loop_
_geom_angle_atom_site_label_1
_geom_angle_atom_site_label_2
_geom_angle_atom_site_label_3
_geom_angle
_geom_angle_site_symmetry_1
_geom_angle_site_symmetry_3
C2 Ni1 C2 110.08(14) 2_655 .
C2 Ni1 C1 107.82(9) 2_655 .
C2 Ni1 C1 112.99(9) . .
C2 Ni1 C1 112.99(9) 2_655 2_655
C2 Ni1 C1 107.82(9) . 2_655
C1 Ni1 C1 105.12(11) . 2_655
N1 C1 Ni1 177.55(18) . .
O1 C2 Ni1 174.7(2) . .
C9 N2 C3 105.98(15) . .
C9 N2 C7 111.55(15) . .
C3 N2 C7 111.45(15) . .
C9 N2 C5 111.56(15) . .
C3 N2 C5 110.69(15) . .
C7 N2 C5 105.72(15) . .
C4 C3 N2 115.66(17) . .
C4 C3 H3A 108.4 . .
N2 C3 H3A 108.4 . .
C4 C3 H3B 108.4 . .
N2 C3 H3B 108.4 . .
H3A C3 H3B 107.4 . .
C3 C4 H4A 109.5 . .
C3 C4 H4B 109.5 . .
H4A C4 H4B 109.5 . .
C3 C4 H4C 109.5 . .
H4A C4 H4C 109.5 . .
H4B C4 H4C 109.5 . .
C6 C5 N2 114.75(17) . .
C6 C5 H5A 108.6 . .
N2 C5 H5A 108.6 . .
C6 C5 H5B 108.6 . .
N2 C5 H5B 108.6 . .
H5A C5 H5B 107.6 . .
C5 C6 H6A 109.5 . .
C5 C6 H6B 109.5 . .
H6A C6 H6B 109.5 . .
C5 C6 H6C 109.5 . .
H6A C6 H6C 109.5 . .
H6B C6 H6C 109.5 . .
C8 C7 N2 115.30(16) . .
C8 C7 H7A 108.5 . .
N2 C7 H7A 108.5 . .
C8 C7 H7B 108.5 . .
N2 C7 H7B 108.5 . .
H7A C7 H7B 107.5 . .
C7 C8 H8A 109.5 . .
C7 C8 H8B 109.5 . .
H8A C8 H8B 109.5 . .
C7 C8 H8C 109.5 . .
H8A C8 H8C 109.5 . .
H8B C8 H8C 109.5 . .
C10 C9 N2 116.06(17) . .
C10 C9 H9A 108.3 . .
N2 C9 H9A 108.3 . .
C10 C9 H9B 108.3 . .
N2 C9 H9B 108.3 . .
H9A C9 H9B 107.4 . .
C9 C10 H10A 109.5 . .
C9 C10 H10B 109.5 . .
H10A C10 H10B 109.5 . .
C9 C10 H10C 109.5 . .
H10A C10 H10C 109.5 . .
H10B C10 H10C 109.5 . .

loop_
_geom_bond_atom_site_label_1
_geom_bond_atom_site_label_2
_geom_bond_distance
_geom_bond_site_symmetry_2
Ni1 C2 1.759(2) 2_655
Ni1 C2 1.759(2) .
Ni1 C1 1.955(2) .
Ni1 C1 1.955(2) 2_655
O1 C2 1.154(3) .
N1 C1 1.158(3) .
N2 C9 1.515(2) .
N2 C3 1.515(2) .
N2 C7 1.518(2) .
N2 C5 1.520(2) .
C3 C4 1.509(3) .
C3 H3A 0.9900 .
C3 H3B 0.9900 .
C4 H4A 0.9800 .
C4 H4B 0.9800 .
C4 H4C 0.9800 .
C5 C6 1.505(3) .
C5 H5A 0.9900 .
C5 H5B 0.9900 .
C6 H6A 0.9800 .
C6 H6B 0.9800 .
C6 H6C 0.9800 .
C7 C8 1.507(3) .
C7 H7A 0.9900 .
C7 H7B 0.9900 .
C8 H8A 0.9800 .
C8 H8B 0.9800 .
C8 H8C 0.9800 .
C9 C10 1.508(3) .
C9 H9A 0.9900 .
C9 H9B 0.9900 .
C10 H10A 0.9800 .
C10 H10B 0.9800 .
C10 H10C 0.9800 .
